data_7161202
loop_
_publ_author_name
'Bhedi, Dharmveer'
'Thirumoorthi, Ramalingam'

_publ_section_title
;
 Temperature-Directed in situ Generation of Fluorobenzyl Radicals:
 Utilization for the Complete Fluorobenzylation of Tri-, and
 Tetramethylbenzenes
;
_journal_name_full 'Organic &amp; Biomolecular Chemistry'
_journal_paper_doi 10.1039/D5OB01908G
_journal_year 2026
_chemical_formula_moiety 'C33 H33 F3 O3'
_chemical_formula_sum 'C33 H33 F3 O3'
_chemical_formula_weight 534.59
_space_group_crystal_system monoclinic
_space_group_IT_number 14
_space_group_name_Hall '-P 2ybc'
_space_group_name_H-M_alt 'P 1 21/c 1'
_atom_sites_solution_hydrogens geom
_audit_creation_method SHELXL-2016/4
_audit_update_record
;
2025-11-13 deposited with the CCDC.	2026-06-04 downloaded from the CCDC.
;
_cell_angle_alpha 90
_cell_angle_beta 100.2490(10)
_cell_angle_gamma 90
_cell_formula_units_Z 4
_cell_length_a 9.74030(10)
_cell_length_b 11.51830(10)
_cell_length_c 24.4970(2)
_cell_measurement_reflns_used 17586
_cell_measurement_temperature 100(2)
_cell_measurement_theta_max 79.0420
_cell_measurement_theta_min 3.6520
_cell_volume 2704.51(4)
_computing_cell_refinement 'CrysAlisPro 1.171.43.108a (Rigaku OD, 2024)'
_computing_data_collection 'CrysAlisPro 1.171.43.108a (Rigaku OD, 2024)'
_computing_data_reduction 'CrysAlisPro 1.171.43.108a (Rigaku OD, 2024)'
_computing_structure_refinement 'SHELXL-2016/4 (Sheldrick, 2016)'
_diffrn_ambient_temperature 100(2)
_diffrn_measured_fraction_theta_full 0.999
_diffrn_measured_fraction_theta_max 0.977
_diffrn_measurement_device_type 'XtaLAB Synergy, Dualflex, HyPix'
_diffrn_radiation_type CuK\a
_diffrn_radiation_wavelength 1.54184
_diffrn_reflns_av_R_equivalents 0.0177
_diffrn_reflns_av_unetI/netI 0.0135
_diffrn_reflns_Laue_measured_fraction_full 0.999
_diffrn_reflns_Laue_measured_fraction_max 0.977
_diffrn_reflns_limit_h_max 12
_diffrn_reflns_limit_h_min -9
_diffrn_reflns_limit_k_max 13
_diffrn_reflns_limit_k_min -14
_diffrn_reflns_limit_l_max 28
_diffrn_reflns_limit_l_min -31
_diffrn_reflns_number 21291
_diffrn_reflns_point_group_measured_fraction_full 0.999
_diffrn_reflns_point_group_measured_fraction_max 0.977
_diffrn_reflns_theta_full 67.684
_diffrn_reflns_theta_max 79.442
_diffrn_reflns_theta_min 3.667
_diffrn_source 'micro-focus sealed X-ray tube'
_exptl_absorpt_coefficient_mu 0.798
_exptl_absorpt_correction_T_max 0.917
_exptl_absorpt_correction_T_min 0.870
_exptl_absorpt_correction_type multi-scan
_exptl_absorpt_process_details
;
CrysAlisPro 1.171.43.108a (Rigaku Oxford Diffraction, 2024)
Empirical absorption correction using spherical harmonics,
implemented in SCALE3 ABSPACK scaling algorithm.
;
_exptl_crystal_colour Colorless
_exptl_crystal_density_diffrn 1.313
_exptl_crystal_description Needle
_exptl_crystal_F_000 1128
_exptl_crystal_size_max 0.180
_exptl_crystal_size_mid 0.150
_exptl_crystal_size_min 0.110
_refine_diff_density_max 0.274
_refine_diff_density_min -0.199
_refine_diff_density_rms 0.043
_refine_ls_extinction_coef 0.00092(16)
_refine_ls_extinction_expression Fc^*^=kFc[1+0.001xFc^2^\l^3^/sin(2\q)]^-1/4^
_refine_ls_extinction_method 'SHELXL-2016/4 (Sheldrick 2016)'
_refine_ls_goodness_of_fit_ref 1.052
_refine_ls_hydrogen_treatment constr
_refine_ls_matrix_type full
_refine_ls_number_parameters 359
_refine_ls_number_reflns 5745
_refine_ls_number_restraints 0
_refine_ls_restrained_S_all 1.052
_refine_ls_R_factor_all 0.0431
_refine_ls_R_factor_gt 0.0417
_refine_ls_shift/su_max 0.000
_refine_ls_shift/su_mean 0.000
_refine_ls_structure_factor_coef Fsqd
_refine_ls_weighting_details 'w=1/[\s^2^(Fo^2^)+(0.0535P)^2^+1.2583P] where P=(Fo^2^+2Fc^2^)/3'
_refine_ls_weighting_scheme calc
_refine_ls_wR_factor_gt 0.1093
_refine_ls_wR_factor_ref 0.1101
_reflns_Friedel_coverage 0.000
_reflns_number_gt 5521
_reflns_number_total 5745
_reflns_threshold_expression 'I > 2\s(I)'
_cod_data_source_file d5ob01908g2.cif
_cod_data_source_block 4aa
_cod_original_sg_symbol_H-M 'P 21/c'
_cod_database_code 7161202
_shelx_shelxl_version_number 2016/4
_shelx_space_group_comment
;
The symmetry employed for this shelxl refinement is uniquely defined
by the following loop, which should always be used as a source of
symmetry information in preference to the above space-group names.
They are only intended as comments.
;
_shelx_estimated_absorpt_t_min 0.870
_shelx_estimated_absorpt_t_max 0.917

loop_
_space_group_symop_operation_xyz
'x, y, z'
'-x, y+1/2, -z+1/2'
'-x, -y, -z'
'x, -y-1/2, z-1/2'

loop_
_atom_site_label
_atom_site_type_symbol
_atom_site_fract_x
_atom_site_fract_y
_atom_site_fract_z
_atom_site_U_iso_or_equiv
_atom_site_adp_type
_atom_site_occupancy
_atom_site_site_symmetry_order
_atom_site_calc_flag
_atom_site_refinement_flags_posn
_atom_site_refinement_flags_adp
_atom_site_refinement_flags_occupancy
_atom_site_disorder_assembly
_atom_site_disorder_group
C1 C -0.04981(12) 0.16653(10) 0.42753(5) 0.0209(2) Uani 1 1 d . . . . .
C2 C -0.01992(12) 0.07621(11) 0.39290(5) 0.0228(2) Uani 1 1 d . . . . .
C3 C 0.09235(12) 0.00088(10) 0.41137(5) 0.0226(2) Uani 1 1 d . . . . .
C4 C 0.17623(12) 0.01738(10) 0.46362(5) 0.0216(2) Uani 1 1 d . . . . .
C5 C 0.14741(12) 0.10923(10) 0.49739(5) 0.0199(2) Uani 1 1 d . . . . .
C6 C 0.03650(12) 0.18510(10) 0.47904(5) 0.0199(2) Uani 1 1 d . . . . .
C7 C -0.10567(15) 0.06127(13) 0.33534(5) 0.0323(3) Uani 1 1 d . . . . .
H7A H -0.044578 0.037490 0.309593 0.048 Uiso 1 1 calc R U . . .
H7B H -0.150905 0.135006 0.322917 0.048 Uiso 1 1 calc R U . . .
H7C H -0.176981 0.001637 0.336278 0.048 Uiso 1 1 calc R U . . .
C8 C 0.30110(13) -0.06012(11) 0.48290(6) 0.0289(3) Uani 1 1 d . . . . .
H8A H 0.375914 -0.014506 0.505027 0.043 Uiso 1 1 calc R U . . .
H8B H 0.334059 -0.092600 0.450576 0.043 Uiso 1 1 calc R U . . .
H8C H 0.274100 -0.123387 0.505560 0.043 Uiso 1 1 calc R U . . .
C9 C 0.01315(14) 0.28855(11) 0.51447(5) 0.0261(3) Uani 1 1 d . . . . .
H9A H -0.031256 0.262684 0.545245 0.039 Uiso 1 1 calc R U . . .
H9B H -0.047391 0.344912 0.491826 0.039 Uiso 1 1 calc R U . . .
H9C H 0.103002 0.324991 0.529249 0.039 Uiso 1 1 calc R U . . .
C10 C -0.17370(12) 0.24630(11) 0.40973(5) 0.0245(3) Uani 1 1 d . . . . .
H10A H -0.213826 0.266589 0.442892 0.029 Uiso 1 1 calc R U . . .
H10B H -0.245882 0.203146 0.384041 0.029 Uiso 1 1 calc R U . . .
C11 C -0.14142(12) 0.35798(11) 0.38154(5) 0.0222(2) Uani 1 1 d . . . . .
C12 C -0.21948(13) 0.45752(11) 0.38585(5) 0.0249(3) Uani 1 1 d . . . . .
H12 H -0.287702 0.456674 0.409151 0.030 Uiso 1 1 calc R U . . .
C13 C -0.20013(14) 0.55839(11) 0.35686(5) 0.0271(3) Uani 1 1 d . . . . .
H13 H -0.256434 0.624629 0.359858 0.033 Uiso 1 1 calc R U . . .
C14 C -0.09870(14) 0.56248(11) 0.32355(5) 0.0258(3) Uani 1 1 d . . . . .
C15 C -0.01767(13) 0.46438(11) 0.32164(5) 0.0248(3) Uani 1 1 d . . . . .
C16 C -0.03681(13) 0.36312(11) 0.34919(5) 0.0237(2) Uani 1 1 d . . . . .
H16 H 0.020417 0.297430 0.346255 0.028 Uiso 1 1 calc R U . . .
C17 C -0.17909(18) 0.73961(13) 0.28077(7) 0.0437(4) Uani 1 1 d . . . . .
H17A H -0.153939 0.797142 0.254771 0.066 Uiso 1 1 calc R U . . .
H17B H -0.192634 0.778570 0.314980 0.066 Uiso 1 1 calc R U . . .
H17C H -0.265694 0.700519 0.263944 0.066 Uiso 1 1 calc R U . . .
C18 C 0.12532(14) -0.09781(11) 0.37467(6) 0.0284(3) Uani 1 1 d . . . . .
H18A H 0.037743 -0.121574 0.350196 0.034 Uiso 1 1 calc R U . . .
H18B H 0.158707 -0.164932 0.398631 0.034 Uiso 1 1 calc R U . . .
C19 C 0.23343(13) -0.07081(11) 0.33861(5) 0.0244(3) Uani 1 1 d . . . . .
C20 C 0.25020(13) -0.14522(12) 0.29554(5) 0.0274(3) Uani 1 1 d . . . . .
H20 H 0.189729 -0.210087 0.287565 0.033 Uiso 1 1 calc R U . . .
C21 C 0.35373(14) -0.12678(14) 0.26382(5) 0.0329(3) Uani 1 1 d . . . . .
H21 H 0.362813 -0.178919 0.234620 0.039 Uiso 1 1 calc R U . . .
C22 C 0.44336(15) -0.03298(15) 0.27459(6) 0.0358(3) Uani 1 1 d . . . . .
C23 C 0.42495(16) 0.04036(14) 0.31752(6) 0.0376(3) Uani 1 1 d . . . . .
C24 C 0.32311(15) 0.02403(12) 0.34897(6) 0.0328(3) Uani 1 1 d . . . . .
H24 H 0.313789 0.077249 0.377710 0.039 Uiso 1 1 calc R U . . .
C25 C 0.56454(17) -0.0734(2) 0.20089(7) 0.0518(5) Uani 1 1 d . . . . .
H25A H 0.480871 -0.066807 0.172190 0.078 Uiso 1 1 calc R U . . .
H25B H 0.577869 -0.154645 0.212542 0.078 Uiso 1 1 calc R U . . .
H25C H 0.646006 -0.046790 0.185975 0.078 Uiso 1 1 calc R U . . .
C26 C 0.24359(12) 0.13276(11) 0.55213(5) 0.0235(2) Uani 1 1 d . . . . .
H26A H 0.281748 0.058165 0.568248 0.028 Uiso 1 1 calc R U . . .
H26B H 0.188952 0.168118 0.578257 0.028 Uiso 1 1 calc R U . . .
C27 C 0.36425(12) 0.21333(10) 0.54591(5) 0.0209(2) Uani 1 1 d . . . . .
C28 C 0.38059(12) 0.25529(10) 0.49393(5) 0.0217(2) Uani 1 1 d . . . . .
H28 H 0.315856 0.233878 0.461758 0.026 Uiso 1 1 calc R U . . .
C29 C 0.48985(12) 0.32724(10) 0.48933(5) 0.0211(2) Uani 1 1 d . . . . .
C30 C 0.58800(12) 0.36294(10) 0.53462(5) 0.0210(2) Uani 1 1 d . . . . .
C31 C 0.57192(12) 0.32177(10) 0.58658(5) 0.0228(2) Uani 1 1 d . . . . .
H31 H 0.636088 0.344585 0.618663 0.027 Uiso 1 1 calc R U . . .
C32 C 0.46210(12) 0.24723(10) 0.59177(5) 0.0223(2) Uani 1 1 d . . . . .
H32 H 0.453813 0.218872 0.627455 0.027 Uiso 1 1 calc R U . . .
C33 C 0.78673(13) 0.47750(12) 0.56979(6) 0.0287(3) Uani 1 1 d . . . . .
H33A H 0.856059 0.527051 0.556751 0.043 Uiso 1 1 calc R U . . .
H33B H 0.834006 0.412565 0.591185 0.043 Uiso 1 1 calc R U . . .
H33C H 0.735463 0.523023 0.593360 0.043 Uiso 1 1 calc R U . . .
F1 F 0.08567(9) 0.46935(7) 0.29124(3) 0.0356(2) Uani 1 1 d . . . . .
F2 F 0.51126(12) 0.13350(10) 0.32822(5) 0.0616(3) Uani 1 1 d . . . . .
F3 F 0.50370(7) 0.36614(7) 0.43814(3) 0.02802(18) Uani 1 1 d . . . . .
O1 O -0.07031(11) 0.65632(8) 0.29327(4) 0.0360(2) Uani 1 1 d . . . . .
O2 O 0.54854(12) -0.00438(14) 0.24689(5) 0.0544(3) Uani 1 1 d . . . . .
O3 O 0.69152(9) 0.43360(8) 0.52324(4) 0.0257(2) Uani 1 1 d . . . . .

loop_
_atom_site_aniso_label
_atom_site_aniso_U_11
_atom_site_aniso_U_22
_atom_site_aniso_U_33
_atom_site_aniso_U_23
_atom_site_aniso_U_13
_atom_site_aniso_U_12
C1 0.0191(5) 0.0229(6) 0.0219(5) 0.0047(4) 0.0068(4) -0.0016(4)
C2 0.0229(6) 0.0251(6) 0.0212(5) 0.0007(4) 0.0065(4) -0.0059(4)
C3 0.0234(6) 0.0207(5) 0.0264(6) -0.0014(4) 0.0121(5) -0.0052(4)
C4 0.0199(5) 0.0198(5) 0.0271(6) 0.0039(4) 0.0094(4) -0.0018(4)
C5 0.0185(5) 0.0216(5) 0.0210(5) 0.0032(4) 0.0073(4) -0.0035(4)
C6 0.0209(5) 0.0205(5) 0.0203(5) 0.0017(4) 0.0090(4) -0.0019(4)
C7 0.0348(7) 0.0372(7) 0.0235(6) -0.0034(5) 0.0019(5) -0.0056(6)
C8 0.0259(6) 0.0261(6) 0.0363(7) 0.0055(5) 0.0104(5) 0.0043(5)
C9 0.0297(6) 0.0263(6) 0.0243(6) -0.0008(5) 0.0107(5) 0.0023(5)
C10 0.0189(5) 0.0286(6) 0.0265(6) 0.0058(5) 0.0050(4) -0.0003(5)
C11 0.0198(5) 0.0264(6) 0.0196(5) 0.0021(4) 0.0014(4) -0.0015(4)
C12 0.0213(6) 0.0300(6) 0.0241(6) 0.0004(5) 0.0058(4) -0.0002(5)
C13 0.0288(6) 0.0232(6) 0.0289(6) -0.0022(5) 0.0037(5) 0.0013(5)
C14 0.0313(6) 0.0234(6) 0.0219(6) 0.0008(4) 0.0022(5) -0.0056(5)
C15 0.0249(6) 0.0311(6) 0.0192(5) -0.0001(5) 0.0064(4) -0.0044(5)
C16 0.0235(6) 0.0255(6) 0.0221(5) 0.0009(4) 0.0039(4) 0.0013(5)
C17 0.0468(9) 0.0300(7) 0.0487(9) 0.0132(6) -0.0068(7) -0.0061(6)
C18 0.0328(7) 0.0232(6) 0.0326(6) -0.0056(5) 0.0149(5) -0.0059(5)
C19 0.0257(6) 0.0254(6) 0.0230(6) 0.0025(5) 0.0070(5) 0.0021(5)
C20 0.0264(6) 0.0336(7) 0.0217(6) -0.0008(5) 0.0028(5) 0.0026(5)
C21 0.0296(7) 0.0496(8) 0.0195(6) -0.0014(5) 0.0045(5) 0.0073(6)
C22 0.0271(7) 0.0567(9) 0.0251(6) 0.0067(6) 0.0093(5) 0.0018(6)
C23 0.0349(7) 0.0411(8) 0.0393(8) 0.0025(6) 0.0135(6) -0.0104(6)
C24 0.0367(7) 0.0314(7) 0.0336(7) -0.0023(5) 0.0154(6) -0.0048(6)
C25 0.0304(7) 0.0970(15) 0.0314(7) 0.0094(8) 0.0144(6) 0.0148(8)
C26 0.0230(6) 0.0267(6) 0.0209(5) 0.0045(4) 0.0044(4) -0.0022(5)
C27 0.0202(5) 0.0217(5) 0.0212(5) 0.0015(4) 0.0052(4) 0.0016(4)
C28 0.0205(5) 0.0244(6) 0.0199(5) 0.0015(4) 0.0028(4) -0.0009(4)
C29 0.0217(5) 0.0234(6) 0.0192(5) 0.0022(4) 0.0065(4) 0.0013(4)
C30 0.0183(5) 0.0192(5) 0.0264(6) -0.0021(4) 0.0061(4) 0.0005(4)
C31 0.0215(5) 0.0245(6) 0.0219(5) -0.0034(4) 0.0022(4) 0.0017(4)
C32 0.0236(6) 0.0241(6) 0.0192(5) 0.0010(4) 0.0043(4) 0.0026(4)
C33 0.0227(6) 0.0312(7) 0.0321(6) -0.0090(5) 0.0046(5) -0.0057(5)
F1 0.0389(4) 0.0382(4) 0.0348(4) 0.0063(3) 0.0207(4) 0.0018(3)
F2 0.0601(6) 0.0641(7) 0.0696(7) -0.0125(5) 0.0360(6) -0.0352(5)
F3 0.0271(4) 0.0368(4) 0.0210(3) 0.0045(3) 0.0066(3) -0.0080(3)
O1 0.0459(6) 0.0263(5) 0.0381(5) 0.0078(4) 0.0134(5) -0.0025(4)
O2 0.0388(6) 0.0905(10) 0.0393(6) -0.0004(6) 0.0219(5) -0.0110(6)
O3 0.0220(4) 0.0283(4) 0.0271(4) -0.0039(3) 0.0057(3) -0.0065(3)

loop_
_atom_type_symbol
_atom_type_description
_atom_type_scat_dispersion_real
_atom_type_scat_dispersion_imag
_atom_type_scat_source
C C 0.0181 0.0091 'International Tables Vol C Tables 4.2.6.8 and 6.1.1.4'
H H 0.0000 0.0000 'International Tables Vol C Tables 4.2.6.8 and 6.1.1.4'
F F 0.0727 0.0534 'International Tables Vol C Tables 4.2.6.8 and 6.1.1.4'
O O 0.0492 0.0322 'International Tables Vol C Tables 4.2.6.8 and 6.1.1.4'

loop_
_geom_angle_atom_site_label_1
_geom_angle_atom_site_label_2
_geom_angle_atom_site_label_3
_geom_angle
_geom_angle_site_symmetry_1
_geom_angle_site_symmetry_3
_geom_angle_publ_flag
C6 C1 C2 120.05(11) . . ?
C6 C1 C10 118.99(11) . . ?
C2 C1 C10 120.95(11) . . ?
C1 C2 C3 119.69(11) . . ?
C1 C2 C7 120.45(11) . . ?
C3 C2 C7 119.84(11) . . ?
C4 C3 C2 120.21(11) . . ?
C4 C3 C18 119.42(11) . . ?
C2 C3 C18 120.37(11) . . ?
C5 C4 C3 119.68(11) . . ?
C5 C4 C8 119.65(11) . . ?
C3 C4 C8 120.62(11) . . ?
C6 C5 C4 120.37(11) . . ?
C6 C5 C26 119.48(10) . . ?
C4 C5 C26 119.96(10) . . ?
C5 C6 C1 119.89(11) . . ?
C5 C6 C9 119.53(10) . . ?
C1 C6 C9 120.55(11) . . ?
C2 C7 H7A 109.5 . . ?
C2 C7 H7B 109.5 . . ?
H7A C7 H7B 109.5 . . ?
C2 C7 H7C 109.5 . . ?
H7A C7 H7C 109.5 . . ?
H7B C7 H7C 109.5 . . ?
C4 C8 H8A 109.5 . . ?
C4 C8 H8B 109.5 . . ?
H8A C8 H8B 109.5 . . ?
C4 C8 H8C 109.5 . . ?
H8A C8 H8C 109.5 . . ?
H8B C8 H8C 109.5 . . ?
C6 C9 H9A 109.5 . . ?
C6 C9 H9B 109.5 . . ?
H9A C9 H9B 109.5 . . ?
C6 C9 H9C 109.5 . . ?
H9A C9 H9C 109.5 . . ?
H9B C9 H9C 109.5 . . ?
C1 C10 C11 115.15(10) . . ?
C1 C10 H10A 108.5 . . ?
C11 C10 H10A 108.5 . . ?
C1 C10 H10B 108.5 . . ?
C11 C10 H10B 108.5 . . ?
H10A C10 H10B 107.5 . . ?
C12 C11 C16 118.13(11) . . ?
C12 C11 C10 120.24(11) . . ?
C16 C11 C10 121.59(11) . . ?
C11 C12 C13 121.61(11) . . ?
C11 C12 H12 119.2 . . ?
C13 C12 H12 119.2 . . ?
C14 C13 C12 120.19(12) . . ?
C14 C13 H13 119.9 . . ?
C12 C13 H13 119.9 . . ?
O1 C14 C15 117.11(11) . . ?
O1 C14 C13 125.39(12) . . ?
C15 C14 C13 117.49(11) . . ?
F1 C15 C16 118.91(11) . . ?
F1 C15 C14 117.89(11) . . ?
C16 C15 C14 123.20(11) . . ?
C15 C16 C11 119.29(11) . . ?
C15 C16 H16 120.4 . . ?
C11 C16 H16 120.4 . . ?
O1 C17 H17A 109.5 . . ?
O1 C17 H17B 109.5 . . ?
H17A C17 H17B 109.5 . . ?
O1 C17 H17C 109.5 . . ?
H17A C17 H17C 109.5 . . ?
H17B C17 H17C 109.5 . . ?
C3 C18 C19 115.58(10) . . ?
C3 C18 H18A 108.4 . . ?
C19 C18 H18A 108.4 . . ?
C3 C18 H18B 108.4 . . ?
C19 C18 H18B 108.4 . . ?
H18A C18 H18B 107.4 . . ?
C20 C19 C24 117.82(12) . . ?
C20 C19 C18 120.07(11) . . ?
C24 C19 C18 122.03(11) . . ?
C19 C20 C21 121.53(13) . . ?
C19 C20 H20 119.2 . . ?
C21 C20 H20 119.2 . . ?
C22 C21 C20 120.43(13) . . ?
C22 C21 H21 119.8 . . ?
C20 C21 H21 119.8 . . ?
O2 C22 C21 126.63(14) . . ?
O2 C22 C23 116.09(14) . . ?
C21 C22 C23 117.27(13) . . ?
F2 C23 C24 118.93(14) . . ?
F2 C23 C22 117.94(13) . . ?
C24 C23 C22 123.13(14) . . ?
C23 C24 C19 119.82(13) . . ?
C23 C24 H24 120.1 . . ?
C19 C24 H24 120.1 . . ?
O2 C25 H25A 109.5 . . ?
O2 C25 H25B 109.5 . . ?
H25A C25 H25B 109.5 . . ?
O2 C25 H25C 109.5 . . ?
H25A C25 H25C 109.5 . . ?
H25B C25 H25C 109.5 . . ?
C5 C26 C27 112.70(9) . . ?
C5 C26 H26A 109.1 . . ?
C27 C26 H26A 109.1 . . ?
C5 C26 H26B 109.1 . . ?
C27 C26 H26B 109.1 . . ?
H26A C26 H26B 107.8 . . ?
C32 C27 C28 117.73(11) . . ?
C32 C27 C26 121.22(10) . . ?
C28 C27 C26 121.05(10) . . ?
C29 C28 C27 120.03(11) . . ?
C29 C28 H28 120.0 . . ?
C27 C28 H28 120.0 . . ?
F3 C29 C28 118.75(10) . . ?
F3 C29 C30 118.09(10) . . ?
C28 C29 C30 123.16(11) . . ?
O3 C30 C29 116.21(10) . . ?
O3 C30 C31 126.72(11) . . ?
C29 C30 C31 117.06(11) . . ?
C30 C31 C32 120.36(11) . . ?
C30 C31 H31 119.8 . . ?
C32 C31 H31 119.8 . . ?
C27 C32 C31 121.64(11) . . ?
C27 C32 H32 119.2 . . ?
C31 C32 H32 119.2 . . ?
O3 C33 H33A 109.5 . . ?
O3 C33 H33B 109.5 . . ?
H33A C33 H33B 109.5 . . ?
O3 C33 H33C 109.5 . . ?
H33A C33 H33C 109.5 . . ?
H33B C33 H33C 109.5 . . ?
C14 O1 C17 115.82(11) . . ?
C22 O2 C25 117.40(14) . . ?
C30 O3 C33 116.57(10) . . ?

loop_
_geom_bond_atom_site_label_1
_geom_bond_atom_site_label_2
_geom_bond_distance
_geom_bond_site_symmetry_2
_geom_bond_publ_flag
C1 C6 1.4026(16) . ?
C1 C2 1.4051(17) . ?
C1 C10 1.5177(16) . ?
C2 C3 1.4063(17) . ?
C2 C7 1.5154(17) . ?
C3 C4 1.4034(17) . ?
C3 C18 1.5186(17) . ?
C4 C5 1.4019(17) . ?
C4 C8 1.5148(17) . ?
C5 C6 1.4000(16) . ?
C5 C26 1.5172(16) . ?
C6 C9 1.5149(16) . ?
C7 H7A 0.9800 . ?
C7 H7B 0.9800 . ?
C7 H7C 0.9800 . ?
C8 H8A 0.9800 . ?
C8 H8B 0.9800 . ?
C8 H8C 0.9800 . ?
C9 H9A 0.9800 . ?
C9 H9B 0.9800 . ?
C9 H9C 0.9800 . ?
C10 C11 1.5192(16) . ?
C10 H10A 0.9900 . ?
C10 H10B 0.9900 . ?
C11 C12 1.3901(17) . ?
C11 C16 1.3990(17) . ?
C12 C13 1.3919(18) . ?
C12 H12 0.9500 . ?
C13 C14 1.3896(18) . ?
C13 H13 0.9500 . ?
C14 O1 1.3668(15) . ?
C14 C15 1.3838(18) . ?
C15 F1 1.3557(14) . ?
C15 C16 1.3767(17) . ?
C16 H16 0.9500 . ?
C17 O1 1.4217(19) . ?
C17 H17A 0.9800 . ?
C17 H17B 0.9800 . ?
C17 H17C 0.9800 . ?
C18 C19 1.5222(17) . ?
C18 H18A 0.9900 . ?
C18 H18B 0.9900 . ?
C19 C20 1.3911(17) . ?
C19 C24 1.3936(19) . ?
C20 C21 1.3946(18) . ?
C20 H20 0.9500 . ?
C21 C22 1.385(2) . ?
C21 H21 0.9500 . ?
C22 O2 1.3660(17) . ?
C22 C23 1.385(2) . ?
C23 F2 1.3593(17) . ?
C23 C24 1.3729(19) . ?
C24 H24 0.9500 . ?
C25 O2 1.410(2) . ?
C25 H25A 0.9800 . ?
C25 H25B 0.9800 . ?
C25 H25C 0.9800 . ?
C26 C27 1.5262(16) . ?
C26 H26A 0.9900 . ?
C26 H26B 0.9900 . ?
C27 C32 1.3935(16) . ?
C27 C28 1.3975(16) . ?
C28 C29 1.3692(17) . ?
C28 H28 0.9500 . ?
C29 F3 1.3606(13) . ?
C29 C30 1.3916(16) . ?
C30 O3 1.3627(14) . ?
C30 C31 1.3930(17) . ?
C31 C32 1.3949(17) . ?
C31 H31 0.9500 . ?
C32 H32 0.9500 . ?
C33 O3 1.4281(15) . ?
C33 H33A 0.9800 . ?
C33 H33B 0.9800 . ?
C33 H33C 0.9800 . ?

loop_
_geom_torsion_atom_site_label_1
_geom_torsion_atom_site_label_2
_geom_torsion_atom_site_label_3
_geom_torsion_atom_site_label_4
_geom_torsion
_geom_torsion_site_symmetry_1
_geom_torsion_site_symmetry_2
_geom_torsion_site_symmetry_3
_geom_torsion_site_symmetry_4
_geom_torsion_publ_flag
C6 C1 C2 C3 3.36(17) . . . . ?
C10 C1 C2 C3 -177.55(10) . . . . ?
C6 C1 C2 C7 -175.19(11) . . . . ?
C10 C1 C2 C7 3.90(17) . . . . ?
C1 C2 C3 C4 -1.48(17) . . . . ?
C7 C2 C3 C4 177.08(11) . . . . ?
C1 C2 C3 C18 179.47(10) . . . . ?
C7 C2 C3 C18 -1.97(17) . . . . ?
C2 C3 C4 C5 0.13(17) . . . . ?
C18 C3 C4 C5 179.19(10) . . . . ?
C2 C3 C4 C8 -177.39(11) . . . . ?
C18 C3 C4 C8 1.67(16) . . . . ?
C3 C4 C5 C6 -0.66(16) . . . . ?
C8 C4 C5 C6 176.88(10) . . . . ?
C3 C4 C5 C26 -175.70(10) . . . . ?
C8 C4 C5 C26 1.84(16) . . . . ?
C4 C5 C6 C1 2.55(16) . . . . ?
C26 C5 C6 C1 177.61(10) . . . . ?
C4 C5 C6 C9 -175.86(10) . . . . ?
C26 C5 C6 C9 -0.80(15) . . . . ?
C2 C1 C6 C5 -3.90(16) . . . . ?
C10 C1 C6 C5 177.00(10) . . . . ?
C2 C1 C6 C9 174.49(10) . . . . ?
C10 C1 C6 C9 -4.62(16) . . . . ?
C6 C1 C10 C11 85.26(13) . . . . ?
C2 C1 C10 C11 -93.83(13) . . . . ?
C1 C10 C11 C12 -150.58(11) . . . . ?
C1 C10 C11 C16 31.65(16) . . . . ?
C16 C11 C12 C13 3.17(18) . . . . ?
C10 C11 C12 C13 -174.68(11) . . . . ?
C11 C12 C13 C14 -1.51(19) . . . . ?
C12 C13 C14 O1 180.00(12) . . . . ?
C12 C13 C14 C15 -1.36(18) . . . . ?
O1 C14 C15 F1 1.66(17) . . . . ?
C13 C14 C15 F1 -177.10(11) . . . . ?
O1 C14 C15 C16 -178.63(11) . . . . ?
C13 C14 C15 C16 2.61(19) . . . . ?
F1 C15 C16 C11 178.75(10) . . . . ?
C14 C15 C16 C11 -0.95(19) . . . . ?
C12 C11 C16 C15 -1.94(17) . . . . ?
C10 C11 C16 C15 175.87(11) . . . . ?
C4 C3 C18 C19 -85.55(14) . . . . ?
C2 C3 C18 C19 93.51(14) . . . . ?
C3 C18 C19 C20 -166.63(12) . . . . ?
C3 C18 C19 C24 16.86(18) . . . . ?
C24 C19 C20 C21 0.49(19) . . . . ?
C18 C19 C20 C21 -176.16(12) . . . . ?
C19 C20 C21 C22 0.1(2) . . . . ?
C20 C21 C22 O2 -179.78(14) . . . . ?
C20 C21 C22 C23 -0.2(2) . . . . ?
O2 C22 C23 F2 0.3(2) . . . . ?
C21 C22 C23 F2 -179.34(14) . . . . ?
O2 C22 C23 C24 179.41(15) . . . . ?
C21 C22 C23 C24 -0.2(2) . . . . ?
F2 C23 C24 C19 179.90(14) . . . . ?
C22 C23 C24 C19 0.8(2) . . . . ?
C20 C19 C24 C23 -0.9(2) . . . . ?
C18 C19 C24 C23 175.69(13) . . . . ?
C6 C5 C26 C27 -87.32(13) . . . . ?
C4 C5 C26 C27 87.76(13) . . . . ?
C5 C26 C27 C32 178.57(11) . . . . ?
C5 C26 C27 C28 -1.67(16) . . . . ?
C32 C27 C28 C29 -0.06(17) . . . . ?
C26 C27 C28 C29 -179.83(11) . . . . ?
C27 C28 C29 F3 179.56(10) . . . . ?
C27 C28 C29 C30 -0.50(18) . . . . ?
F3 C29 C30 O3 -0.76(16) . . . . ?
C28 C29 C30 O3 179.30(11) . . . . ?
F3 C29 C30 C31 -179.83(10) . . . . ?
C28 C29 C30 C31 0.23(18) . . . . ?
O3 C30 C31 C32 -178.36(11) . . . . ?
C29 C30 C31 C32 0.60(17) . . . . ?
C28 C27 C32 C31 0.89(17) . . . . ?
C26 C27 C32 C31 -179.34(11) . . . . ?
C30 C31 C32 C27 -1.18(18) . . . . ?
C15 C14 O1 C17 159.98(12) . . . . ?
C13 C14 O1 C17 -21.37(19) . . . . ?
C21 C22 O2 C25 3.2(2) . . . . ?
C23 C22 O2 C25 -176.33(15) . . . . ?
C29 C30 O3 C33 175.55(10) . . . . ?
C31 C30 O3 C33 -5.48(17) . . . . ?
